data_7034851
loop_
_publ_author_name
'Davidson, Ross J.'
'Wilson, Lucy E.'
'Duckworth, Andrew R.'
'Yufit, Dmitry S.'
'Beeby, Andrew'
'Low, Paul J.'

_publ_section_title
;
 Alkyne substituted mononuclear photocatalysts based on
 [RuCl(bpy)(tpy)](.).
;
_journal_issue 25
_journal_name_full 'Dalton transactions (Cambridge, England : 2003)'
_journal_page_first 11368
_journal_page_last 11379
_journal_paper_doi 10.1039/c5dt01278c
_journal_volume 44
_journal_year 2015
_chemical_formula_moiety 'C34 H25 Cl N5 Ru, F6 P, C4 H10 O, C2 H3 N'
_chemical_formula_sum 'C40 H38 Cl F6 N6 O P Ru'
_chemical_formula_weight 900.25
_chemical_name_systematic
;
 ? 
;
_space_group_crystal_system triclinic
_space_group_IT_number 2
_space_group_name_Hall '-P 1'
_space_group_name_H-M_alt 'P -1'
_symmetry_space_group_name_Hall '-P 1'
_symmetry_space_group_name_H-M 'P -1'
_atom_sites_solution_hydrogens geom
_atom_sites_solution_primary iterative
_atom_sites_solution_secondary difmap
_audit_creation_date 2013-03-12
_audit_creation_method
;
  Olex2 1.2-beta
  (compiled Dec  5 2012 16:20:19, GUI svn.r4385)
;
_audit_update_record
;
2015-02-02 deposited with the CCDC.
2015-05-05 downloaded from the CCDC.
;
_cell_angle_alpha 74.903(3)
_cell_angle_beta 81.701(3)
_cell_angle_gamma 82.307(3)
_cell_formula_units_Z 4
_cell_length_a 12.0142(14)
_cell_length_b 13.6517(16)
_cell_length_c 24.769(3)
_cell_measurement_reflns_used 6948
_cell_measurement_temperature 120
_cell_measurement_theta_max 30.07
_cell_measurement_theta_min 2.29
_cell_volume 3861.4(8)
_computing_cell_refinement 'SAINT v6.45A (Bruker, 2003)'
_computing_data_collection 'SMART v5.625 (Bruker, 2001)'
_computing_data_reduction 'SAINT v6.45A (Bruker, 2003)'
_computing_molecular_graphics
;
O. V. Dolomanov, L. J. Bourhis, R. J. Gildea, J. A. K. Howard and H. Puschmann,
OLEX2: a complete structure solution, refinement and analysis program.
J. Appl. Cryst. (2009). 42, 339-341.
;
_computing_publication_material
;
O. V. Dolomanov, L. J. Bourhis, R. J. Gildea, J. A. K. Howard and H. Puschmann,
OLEX2: a complete structure solution, refinement and analysis program.
J. Appl. Cryst. (2009). 42, 339-341.
;
_computing_structure_refinement
;
XH, G.M. Sheldrick, Acta Cryst.
(2008). A64, 112-122
;
_computing_structure_solution
;
olex2.solve (L.J. Bourhis, O.V. Dolomanov, R.J. Gildea, J.A.K. Howard,
H. Puschmann, in preparation, 2011)
;
_diffrn_ambient_temperature 120
_diffrn_detector 'CCD area detector'
_diffrn_detector_area_resol_mean 5.6
_diffrn_detector_type 'Bruker SMART CCD 6000 area detector'
_diffrn_measured_fraction_theta_full 1.000
_diffrn_measured_fraction_theta_max 1.000
_diffrn_measurement_device 'three-circle diffractometer'
_diffrn_measurement_device_type 'Bruker SMART CCD 6000 area detector'
_diffrn_measurement_method '\w scans'
_diffrn_radiation_monochromator graphite
_diffrn_radiation_probe x-ray
_diffrn_radiation_type MoK\a
_diffrn_radiation_wavelength 0.71073
_diffrn_radiation_xray_symbol K-L~3~
_diffrn_reflns_av_R_equivalents 0.0560
_diffrn_reflns_av_unetI/netI 0.0638
_diffrn_reflns_limit_h_max 16
_diffrn_reflns_limit_h_min -16
_diffrn_reflns_limit_k_max 18
_diffrn_reflns_limit_k_min -18
_diffrn_reflns_limit_l_max 34
_diffrn_reflns_limit_l_min -34
_diffrn_reflns_number 66133
_diffrn_reflns_theta_full 29.50
_diffrn_reflns_theta_max 29.50
_diffrn_reflns_theta_min 1.55
_diffrn_source 'sealed X-ray tube'
_diffrn_source_current 35.0
_diffrn_source_power 1.75
_diffrn_source_target Mo
_diffrn_source_type 'sealed X-ray tube'
_diffrn_source_voltage 50.0
_exptl_absorpt_coefficient_mu 0.587
_exptl_absorpt_correction_T_max 1.0000
_exptl_absorpt_correction_T_min 0.3864
_exptl_absorpt_correction_type multi-scan
_exptl_absorpt_process_details
;
SADABS-2006/1 (Bruker,2006) was used for absorption correction.
R(int) was 0.0589 before and 0.0384 after correction.
The Ratio of minimum to maximum transmission is 0.3864.
The \l/2 correction factor is 0.0015.
;
_exptl_crystal_colour 'metallic greenish black'
_exptl_crystal_colour_lustre metallic
_exptl_crystal_colour_modifier greenish
_exptl_crystal_colour_primary black
_exptl_crystal_density_diffrn 1.549
_exptl_crystal_density_method 'not measured'
_exptl_crystal_description prism
_exptl_crystal_F_000 1832
_exptl_crystal_size_max 0.26
_exptl_crystal_size_mid 0.18
_exptl_crystal_size_min 0.13
_refine_diff_density_max 1.887
_refine_diff_density_min -1.381
_refine_diff_density_rms 0.128
_refine_ls_extinction_method none
_refine_ls_goodness_of_fit_ref 1.024
_refine_ls_hydrogen_treatment mixed
_refine_ls_matrix_type full
_refine_ls_number_parameters 1002
_refine_ls_number_reflns 21526
_refine_ls_number_restraints 150
_refine_ls_restrained_S_all 1.102
_refine_ls_R_factor_all 0.0910
_refine_ls_R_factor_gt 0.0590
_refine_ls_shift/su_max 0.002
_refine_ls_shift/su_mean 0.000
_refine_ls_structure_factor_coef Fsqd
_refine_ls_weighting_details 'calc w=1/[\s^2^(Fo^2^)+(0.0900P)^2^+6.5000P] where P=(Fo^2^+2Fc^2^)/3'
_refine_ls_weighting_scheme calc
_refine_ls_wR_factor_gt 0.1529
_refine_ls_wR_factor_ref 0.1767
_reflns_number_gt 14837
_reflns_number_total 21526
_reflns_threshold_expression >2sigma(I)
_cod_data_source_file c5dt01278c2.cif
_cod_data_source_block 13srv090
_cod_depositor_comments 'Adding full bibliography for 7034850--7034852.cif.'
_cod_database_code 7034851
_olex2_refinement_description
;
1. Fixed Uiso
 At 1.2 times of:
  H23A of C23A, H13A of C13A, H1A of C1A, H9A of C9A, H14A of C14A, H34A of
  C34A, H26A of C26A, H27 of C27, H4 of C4, H3 of C3, H2 of C2, H1 of C1, H31A
  of C31A, H28A of C28A, H2A of C2A, {H5SA,H5SB} of C5S, H33A of C33A, H22A of
  C22A, H13 of C13, H12 of C12, H9 of C9, H7 of C7, H31 of C31, H4A of C4A, H3A
  of C3A, H20A of C20A, H7A of C7A, H25 of C25, H26 of C26, H22 of C22, H27A of
  C27A, H25A of C25A, H28 of C28, H15A of C15A, {H7SA,H7SB} of C7S, H19A of
  C19A, H12A of C12A, H23 of C23, H20 of C20, {H11A,H11B} of C11S, H34 of C34,
  H32A of C32A, {H9SA,H9SB} of C9S, H32 of C32, H33 of C33, H19 of C19, H15 of
  C15, H14 of C14
 At 1.5 times of:
  {H6SA,H6SB,H6SC} of C6S, {H4SD,H4SE,H4SF} of C4S, {H24D,H24E,H24F} of C24,
  {H8SA,H8SB,H8SC} of C8S, {H2SA,H2SB,H2SC} of C2SA, {H4SA,H4SB,H4SC} of C4SA,
  {H2SD,H2SE,H2SF} of C2SB, {H24A,H24B,H24C} of C24A, {H12B,H12C,H12D} of C12S,
  {H10A,H10B,H10C} of C10S
2. Restrained distances
 P2-F9B ~ P2-F10B ~ P2-F10A ~ P2-F11B ~ P2-F11A ~ P2-F8B ~ P2-F8A ~ P2-F9A ~
 P1B-F2B ~ P1B-F2A ~ P1B-F3A ~ P1B-F3B ~ P1B-F4A ~ P1B-F4B ~ P1B-F5B ~ P1B-F5A
 with sigma of 0.005
3. Uiso/Uaniso restraints and constraints
Uanis(C8S) ~ Ueq, Uanis(C7S) ~ Ueq, Uanis(O1) ~ Ueq, Uanis(C5S) ~ Ueq, 
Uanis(C6S) ~ Ueq: with sigma of 0.005 and sigma for terminal atoms of 0.01
4. Others
 Fixed Sof: P1A(0.5) P1B(0.5) F2A(0.5) F2B(0.5) F3A(0.5) F3B(0.5) F4A(0.5)
 F4B(0.5) F5A(0.5) F5B(0.5) F6A(0.5) F6B(0.5) F8A(0.5) F8B(0.5) F9A(0.5)
 F9B(0.5) F10A(0.5) F10B(0.5) F11A(0.5) F11B(0.5) N1SB(0.5) C1SB(0.5) C2SB(0.5)
 H2SD(0.5) H2SE(0.5) H2SF(0.5) N2S(0.5) C4S(0.5) H4SD(0.5) H4SE(0.5) H4SF(0.5)
 C3S(0.5) N3S(0.5) C4SA(0.5) H4SA(0.5) H4SB(0.5) H4SC(0.5) C3SA(0.5) C2SA(0.5)
 H2SA(0.5) H2SB(0.5) H2SC(0.5) N1SA(0.5) C1SA(0.5)
5.a Riding coordinates:
 C4S(H4SD,H4SE,H4SF)
5.b Secondary CH2 refined with riding coordinates:
 C5S(H5SA,H5SB), C7S(H7SA,H7SB), C11S(H11A,H11B), C9S(H9SA,H9SB)
5.c Aromatic/amide H refined with riding coordinates:
 C1(H1), C2(H2), C3(H3), C4(H4), C7(H7), C9(H9), C12(H12), C13(H13), C14(H14),
 C15(H15), C19(H19), C20(H20), C22(H22), C23(H23), C25(H25), C26(H26), C27(H27),
  C28(H28), C31(H31), C32(H32), C33(H33), C34(H34), C1A(H1A), C2A(H2A),
 C3A(H3A), C4A(H4A), C7A(H7A), C9A(H9A), C12A(H12A), C13A(H13A), C14A(H14A),
 C15A(H15A), C19A(H19A), C20A(H20A), C22A(H22A), C23A(H23A), C25A(H25A),
 C26A(H26A), C27A(H27A), C28A(H28A), C31A(H31A), C32A(H32A), C33A(H33A),
 C34A(H34A)
5.d Idealised Me refined as rotating group:
 C24(H24D,H24E,H24F), C24A(H24A,H24B,H24C), C6S(H6SA,H6SB,H6SC), C8S(H8SA,H8SB,
 H8SC), C10S(H10A,H10B,H10C), C12S(H12B,H12C,H12D), C2SB(H2SD,H2SE,H2SF),
 C4SA(H4SA,H4SB,H4SC), C2SA(H2SA,H2SB,H2SC)
;

loop_
_space_group_symop_id
_space_group_symop_operation_xyz
1 'x, y, z'
2 '-x, -y, -z'

loop_
_atom_site_label
_atom_site_type_symbol
_atom_site_fract_x
_atom_site_fract_y
_atom_site_fract_z
_atom_site_U_iso_or_equiv
_atom_site_adp_type
_atom_site_occupancy
_atom_site_symmetry_multiplicity
_atom_site_calc_flag
_atom_site_refinement_flags
_atom_site_disorder_assembly
_atom_site_disorder_group
Ru1 Ru 0.83504(3) 0.67077(2) 0.601228(13) 0.02022(9) Uani 1 1 d . . .
Cl1 Cl 0.93750(8) 0.51079(7) 0.64231(4) 0.0255(2) Uani 1 1 d . . .
N1 N 0.9631(3) 0.6976(2) 0.53507(14) 0.0225(7) Uani 1 1 d . . .
N2 N 0.7851(3) 0.6018(2) 0.54998(14) 0.0216(6) Uani 1 1 d . . .
N3 N 0.6867(3) 0.6213(2) 0.64725(14) 0.0220(6) Uani 1 1 d . . .
N4 N 0.7595(3) 0.8140(2) 0.57225(14) 0.0215(6) Uani 1 1 d . . .
N5 N 0.8817(3) 0.7469(3) 0.65585(14) 0.0228(7) Uani 1 1 d . . .
C1 C 1.0503(4) 0.7520(3) 0.52972(18) 0.0284(9) Uani 1 1 d . . .
H1 H 1.0586 0.7806 0.5590 0.034 Uiso 1 1 calc R . .
C2 C 1.1289(4) 0.7676(4) 0.48236(19) 0.0321(9) Uani 1 1 d . . .
H2 H 1.1889 0.8057 0.4799 0.039 Uiso 1 1 calc R . .
C3 C 1.1168(4) 0.7254(4) 0.43889(19) 0.0324(9) Uani 1 1 d . . .
H3 H 1.1678 0.7359 0.4064 0.039 Uiso 1 1 calc R . .
C4 C 1.0282(4) 0.6676(3) 0.44406(18) 0.0285(9) Uani 1 1 d . . .
H4 H 1.0199 0.6377 0.4154 0.034 Uiso 1 1 calc R . .
C5 C 0.9515(3) 0.6544(3) 0.49244(17) 0.0230(8) Uani 1 1 d . . .
C6 C 0.8523(3) 0.5965(3) 0.50178(17) 0.0222(8) Uani 1 1 d . . .
C7 C 0.8265(4) 0.5376(3) 0.46813(17) 0.0253(8) Uani 1 1 d . . .
H7 H 0.8728 0.5329 0.4352 0.030 Uiso 1 1 calc R . .
C8 C 0.7294(4) 0.4851(3) 0.48463(18) 0.0262(8) Uani 1 1 d . . .
C9 C 0.6614(4) 0.4930(3) 0.53458(18) 0.0272(8) Uani 1 1 d . . .
H9 H 0.5964 0.4593 0.5457 0.033 Uiso 1 1 calc R . .
C10 C 0.6917(3) 0.5512(3) 0.56727(17) 0.0228(8) Uani 1 1 d . . .
C11 C 0.6332(3) 0.5655(3) 0.62195(17) 0.0230(8) Uani 1 1 d . . .
C12 C 0.5322(4) 0.5266(3) 0.64710(19) 0.0280(9) Uani 1 1 d . . .
H12 H 0.4969 0.4888 0.6295 0.034 Uiso 1 1 calc R . .
C13 C 0.4843(4) 0.5442(3) 0.69824(19) 0.0318(9) Uani 1 1 d . . .
H13 H 0.4165 0.5186 0.7154 0.038 Uiso 1 1 calc R . .
C14 C 0.5380(4) 0.6002(3) 0.72357(19) 0.0313(9) Uani 1 1 d . . .
H14 H 0.5069 0.6132 0.7579 0.038 Uiso 1 1 calc R . .
C15 C 0.6396(4) 0.6370(3) 0.69703(17) 0.0261(8) Uani 1 1 d . . .
H15 H 0.6762 0.6740 0.7145 0.031 Uiso 1 1 calc R . .
C16 C 0.7042(4) 0.4204(3) 0.45165(19) 0.0311(9) Uani 1 1 d . . .
C17 C 0.6893(4) 0.3610(3) 0.42604(19) 0.0283(9) Uani 1 1 d . . .
C18 C 0.6726(4) 0.2906(3) 0.39473(18) 0.0267(8) Uani 1 1 d . . .
C19 C 0.5817(4) 0.2302(3) 0.41155(18) 0.0289(9) Uani 1 1 d . . .
H19 H 0.5338 0.2334 0.4442 0.035 Uiso 1 1 calc R . .
C20 C 0.5635(4) 0.1657(3) 0.37929(19) 0.0313(9) Uani 1 1 d . . .
H20 H 0.5030 0.1262 0.3906 0.038 Uiso 1 1 calc R . .
C21 C 0.6344(4) 0.1589(4) 0.3303(2) 0.0349(10) Uani 1 1 d . . .
C22 C 0.7251(4) 0.2170(4) 0.3148(2) 0.0357(10) Uani 1 1 d . . .
H22 H 0.7737 0.2128 0.2825 0.043 Uiso 1 1 calc R . .
C23 C 0.7449(4) 0.2815(4) 0.3469(2) 0.0330(10) Uani 1 1 d . . .
H23 H 0.8071 0.3190 0.3361 0.040 Uiso 1 1 calc R . .
C24 C 0.6104(6) 0.0918(5) 0.2944(2) 0.0542(15) Uani 1 1 d . . .
H24D H 0.5452 0.1218 0.2755 0.081 Uiso 1 1 calc R . .
H24E H 0.5963 0.0256 0.3179 0.081 Uiso 1 1 calc R . .
H24F H 0.6744 0.0852 0.2671 0.081 Uiso 1 1 calc R . .
C25 C 0.7025(3) 0.8437(3) 0.52682(18) 0.0270(8) Uani 1 1 d . . .
H25 H 0.6940 0.7956 0.5075 0.032 Uiso 1 1 calc R . .
C26 C 0.6563(4) 0.9421(3) 0.5079(2) 0.0315(9) Uani 1 1 d . . .
H26 H 0.6180 0.9602 0.4761 0.038 Uiso 1 1 calc R . .
C27 C 0.6673(4) 1.0144(4) 0.5366(2) 0.0347(10) Uani 1 1 d . . .
H27 H 0.6363 1.0815 0.5246 0.042 Uiso 1 1 calc R . .
C28 C 0.7255(4) 0.9845(3) 0.5835(2) 0.0328(10) Uani 1 1 d . . .
H28 H 0.7326 1.0315 0.6038 0.039 Uiso 1 1 calc R . .
C29 C 0.7730(4) 0.8846(3) 0.60039(18) 0.0262(8) Uani 1 1 d . . .
C30 C 0.8398(4) 0.8462(3) 0.64773(18) 0.0262(8) Uani 1 1 d . . .
C31 C 0.8649(4) 0.9058(4) 0.6814(2) 0.0384(11) Uani 1 1 d . . .
H31 H 0.8368 0.9741 0.6750 0.046 Uiso 1 1 calc R . .
C32 C 0.9317(5) 0.8628(4) 0.7243(2) 0.0405(11) Uani 1 1 d . . .
H32 H 0.9490 0.9018 0.7471 0.049 Uiso 1 1 calc R . .
C33 C 0.9722(4) 0.7616(4) 0.73264(19) 0.0327(10) Uani 1 1 d . . .
H33 H 1.0168 0.7310 0.7614 0.039 Uiso 1 1 calc R . .
C34 C 0.9459(4) 0.7060(3) 0.69802(18) 0.0273(8) Uani 1 1 d . . .
H34 H 0.9735 0.6376 0.7040 0.033 Uiso 1 1 calc R . .
Ru1A Ru 0.50787(3) 0.30274(2) 0.904280(13) 0.02064(9) Uani 1 1 d . . .
Cl1A Cl 0.38751(9) 0.26080(8) 0.99196(5) 0.0293(2) Uani 1 1 d . . .
N1A N 0.4333(3) 0.4511(2) 0.88612(14) 0.0221(7) Uani 1 1 d . . .
N2A N 0.6045(3) 0.3661(2) 0.93934(14) 0.0212(6) Uani 1 1 d . . .
N3A N 0.6172(3) 0.1776(3) 0.93639(15) 0.0246(7) Uani 1 1 d . . .
N4A N 0.5983(3) 0.3287(3) 0.82656(14) 0.0234(7) Uani 1 1 d . . .
N5A N 0.4166(3) 0.2349(2) 0.86140(15) 0.0239(7) Uani 1 1 d . . .
C1A C 0.3443(4) 0.4899(3) 0.85767(19) 0.0287(9) Uani 1 1 d . . .
H1A H 0.3074 0.4462 0.8447 0.034 Uiso 1 1 calc R . .
C2A C 0.3051(4) 0.5920(3) 0.84686(19) 0.0312(9) Uani 1 1 d . . .
H2A H 0.2433 0.6163 0.8267 0.037 Uiso 1 1 calc R . .
C3A C 0.3582(4) 0.6580(3) 0.8662(2) 0.0324(10) Uani 1 1 d . . .
H3A H 0.3325 0.7269 0.8595 0.039 Uiso 1 1 calc R . .
C4A C 0.4508(4) 0.6189(3) 0.89564(18) 0.0283(9) Uani 1 1 d . . .
H4A H 0.4883 0.6619 0.9088 0.034 Uiso 1 1 calc R . .
C5A C 0.4871(3) 0.5157(3) 0.90549(16) 0.0228(8) Uani 1 1 d . . .
C6A C 0.5844(3) 0.4672(3) 0.93600(16) 0.0215(7) Uani 1 1 d . . .
C7A C 0.6531(3) 0.5143(3) 0.95975(17) 0.0238(8) Uani 1 1 d . . .
H7A H 0.6389 0.5837 0.9579 0.029 Uiso 1 1 calc R . .
C8A C 0.7442(3) 0.4566(3) 0.98654(17) 0.0242(8) Uani 1 1 d . . .
C9A C 0.7623(3) 0.3514(3) 0.98984(18) 0.0257(8) Uani 1 1 d . . .
H9A H 0.8216 0.3115 1.0078 0.031 Uiso 1 1 calc R . .
C10A C 0.6904(3) 0.3085(3) 0.96594(17) 0.0243(8) Uani 1 1 d . . .
C11A C 0.6953(4) 0.1998(3) 0.96560(19) 0.0264(8) Uani 1 1 d . . .
C12A C 0.7718(4) 0.1246(3) 0.9923(2) 0.0358(10) Uani 1 1 d . . .
H12A H 0.8236 0.1404 1.0124 0.043 Uiso 1 1 calc R . .
C13A C 0.7704(5) 0.0253(3) 0.9886(2) 0.0445(13) Uani 1 1 d . . .
H13A H 0.8215 -0.0263 1.0061 0.053 Uiso 1 1 calc R . .
C14A C 0.6928(4) 0.0035(3) 0.9587(2) 0.0409(12) Uani 1 1 d . . .
H14A H 0.6912 -0.0628 0.9557 0.049 Uiso 1 1 calc R . .
C15A C 0.6176(4) 0.0811(3) 0.9334(2) 0.0298(9) Uani 1 1 d . . .
H15A H 0.5651 0.0658 0.9135 0.036 Uiso 1 1 calc R . .
C16A C 0.8161(4) 0.5058(3) 1.01030(19) 0.0279(9) Uani 1 1 d . . .
C17A C 0.8690(4) 0.5525(3) 1.03064(19) 0.0290(9) Uani 1 1 d . . .
C18A C 0.9245(4) 0.6109(3) 1.05729(19) 0.0299(9) Uani 1 1 d . . .
C19A C 0.9716(4) 0.5652(4) 1.1073(2) 0.0376(11) Uani 1 1 d . . .
H19A H 0.9712 0.4953 1.1222 0.045 Uiso 1 1 calc R . .
C20A C 1.0191(4) 0.6230(4) 1.1350(2) 0.0396(11) Uani 1 1 d . . .
H20A H 1.0500 0.5915 1.1684 0.048 Uiso 1 1 calc R . .
C21A C 1.0206(4) 0.7273(4) 1.1133(2) 0.0377(11) Uani 1 1 d . . .
C22A C 0.9752(4) 0.7727(4) 1.0630(2) 0.0370(11) Uani 1 1 d . . .
H22A H 0.9767 0.8425 1.0479 0.044 Uiso 1 1 calc R . .
C23A C 0.9278(4) 0.7161(3) 1.0349(2) 0.0321(9) Uani 1 1 d . . .
H23A H 0.8982 0.7478 1.0012 0.039 Uiso 1 1 calc R . .
C24A C 1.0690(5) 0.7915(5) 1.1441(3) 0.0508(15) Uani 1 1 d . . .
H24A H 1.1470 0.7983 1.1298 0.076 Uiso 1 1 calc R . .
H24B H 1.0632 0.7592 1.1836 0.076 Uiso 1 1 calc R . .
H24C H 1.0274 0.8579 1.1382 0.076 Uiso 1 1 calc R . .
C25A C 0.6877(3) 0.3849(3) 0.81064(18) 0.0265(8) Uani 1 1 d . . .
H25A H 0.7096 0.4156 0.8363 0.032 Uiso 1 1 calc R . .
C26A C 0.7475(4) 0.3980(4) 0.75777(19) 0.0314(9) Uani 1 1 d . . .
H26A H 0.8078 0.4377 0.7478 0.038 Uiso 1 1 calc R . .
C27A C 0.7162(4) 0.3511(4) 0.71975(19) 0.0334(10) Uani 1 1 d . . .
H27A H 0.7572 0.3568 0.6844 0.040 Uiso 1 1 calc R . .
C28A C 0.6239(4) 0.2959(3) 0.73479(19) 0.0313(9) Uani 1 1 d . . .
H28A H 0.6009 0.2656 0.7093 0.038 Uiso 1 1 calc R . .
C29A C 0.5651(4) 0.2856(3) 0.78850(18) 0.0256(8) Uani 1 1 d . . .
C30A C 0.4633(4) 0.2319(3) 0.80823(18) 0.0272(9) Uani 1 1 d . . .
C31A C 0.4143(5) 0.1837(4) 0.7758(2) 0.0382(11) Uani 1 1 d . . .
H31A H 0.4472 0.1823 0.7396 0.046 Uiso 1 1 calc R . .
C32A C 0.3162(4) 0.1380(4) 0.7980(2) 0.0401(11) Uani 1 1 d . . .
H32A H 0.2834 0.1045 0.7770 0.048 Uiso 1 1 calc R . .
C33A C 0.2673(4) 0.1423(4) 0.8514(2) 0.0375(11) Uani 1 1 d . . .
H33A H 0.2007 0.1128 0.8667 0.045 Uiso 1 1 calc R . .
C34A C 0.3196(4) 0.1913(3) 0.8815(2) 0.0322(9) Uani 1 1 d . . .
H34A H 0.2863 0.1945 0.9174 0.039 Uiso 1 1 calc R . .
P1A P 0.9019(3) 0.1045(3) 0.14413(17) 0.0399(11) Uiso 0.50 1 d P A 2
P1B P 0.9189(2) 0.1031(2) 0.13498(12) 0.0207(7) Uiso 0.50 1 d PD A 1
F1 F 0.9215(3) 0.0290(2) 0.09790(14) 0.0521(8) Uani 1 1 d . . .
F2A F 1.0452(4) 0.0887(5) 0.1476(3) 0.0551(17) Uiso 0.50 1 d PD A 1
F2B F 1.0477(4) 0.1163(7) 0.1108(4) 0.074(2) Uiso 0.50 1 d PD A 2
F3A F 0.9547(8) 0.0102(5) 0.1860(3) 0.069(2) Uiso 0.50 1 d PD A 2
F3B F 0.8935(7) 0.0087(4) 0.1895(2) 0.0561(18) Uiso 0.50 1 d PD A 1
F4A F 0.7881(4) 0.0933(7) 0.1618(4) 0.067(2) Uiso 0.50 1 d PD A 2
F4B F 0.7824(4) 0.1123(6) 0.1338(4) 0.0585(19) Uiso 0.50 1 d PD A 1
F5A F 0.9255(7) 0.2008(4) 0.0842(2) 0.0553(18) Uiso 0.50 1 d PD A 1
F5B F 0.8722(6) 0.2017(4) 0.0910(2) 0.0464(16) Uiso 0.50 1 d PD A 2
F6A F 0.9256(6) 0.1847(5) 0.1720(3) 0.0422(15) Uiso 0.50 1 d P A 1
F6B F 0.8801(6) 0.1722(5) 0.1860(3) 0.0487(17) Uiso 0.50 1 d P A 2
P2 P 0.45922(12) 0.22369(10) 0.60213(5) 0.0419(3) Uani 1 1 d D . .
F7 F 0.4507(3) 0.1193(3) 0.58527(17) 0.0630(10) Uani 1 1 d . B .
F8A F 0.5373(6) 0.1552(6) 0.6487(3) 0.044(2) Uiso 0.50 1 d PD B 1
F8B F 0.5603(7) 0.1729(8) 0.6390(4) 0.076(4) Uiso 0.50 1 d PD B 2
F9A F 0.3707(6) 0.1837(7) 0.6563(3) 0.056(2) Uiso 0.50 1 d PD B 2
F9B F 0.3504(6) 0.2078(8) 0.6473(4) 0.070(3) Uiso 0.50 1 d PD B 1
F10A F 0.3939(6) 0.2894(5) 0.5514(3) 0.0605(19) Uiso 0.50 1 d PD B 1
F10B F 0.3434(5) 0.2657(6) 0.5740(3) 0.068(2) Uiso 0.50 1 d PD B 2
F11A F 0.5780(4) 0.2360(6) 0.5621(3) 0.0521(17) Uiso 0.50 1 d PD B 1
F11B F 0.5375(8) 0.2569(8) 0.5444(3) 0.086(3) Uiso 0.50 1 d PD B 2
F12 F 0.4682(4) 0.3233(3) 0.62147(19) 0.0805(13) Uani 1 1 d . B .
O1 O 1.0459(6) 0.0840(5) 0.6402(3) 0.0928(17) Uani 1 1 d U . .
O2 O 0.5944(5) -0.0378(5) 0.8394(3) 0.0855(16) Uani 1 1 d . . .
C6S C 1.0732(7) -0.0088(6) 0.5692(4) 0.086(3) Uani 1 1 d U . .
H6SA H 1.0850 -0.0809 0.5851 0.129 Uiso 1 1 calc R . .
H6SB H 1.1091 0.0070 0.5311 0.129 Uiso 1 1 calc R . .
H6SC H 0.9936 0.0119 0.5694 0.129 Uiso 1 1 calc R . .
C5S C 1.1222(9) 0.0460(9) 0.6029(5) 0.114(3) Uani 1 1 d U . .
H5SA H 1.1792 -0.0002 0.6233 0.137 Uiso 1 1 calc R . .
H5SB H 1.1597 0.1018 0.5774 0.137 Uiso 1 1 calc R . .
C7S C 1.0915(11) 0.1398(11) 0.6722(6) 0.141(5) Uani 1 1 d U . .
H7SA H 1.1285 0.1971 0.6480 0.169 Uiso 1 1 calc R . .
H7SB H 1.1443 0.0965 0.6966 0.169 Uiso 1 1 calc R . .
C8S C 0.9788(13) 0.1767(10) 0.7075(5) 0.161(5) Uani 1 1 d U . .
H8SA H 0.9972 0.1873 0.7419 0.241 Uiso 1 1 calc R . .
H8SB H 0.9270 0.1255 0.7161 0.241 Uiso 1 1 calc R . .
H8SC H 0.9445 0.2393 0.6858 0.241 Uiso 1 1 calc R . .
C10S C 0.4408(6) -0.1058(5) 0.9003(3) 0.0674(19) Uani 1 1 d . . .
H10A H 0.4112 -0.0390 0.9045 0.101 Uiso 1 1 calc R . .
H10B H 0.4873 -0.1384 0.9296 0.101 Uiso 1 1 calc R . .
H10C H 0.3794 -0.1457 0.9027 0.101 Uiso 1 1 calc R . .
C11S C 0.6579(8) -0.0117(7) 0.7868(3) 0.082(2) Uani 1 1 d . . .
H11A H 0.6096 0.0296 0.7594 0.098 Uiso 1 1 calc R . .
H11B H 0.6878 -0.0732 0.7747 0.098 Uiso 1 1 calc R . .
C9S C 0.5083(7) -0.0974(5) 0.8457(3) 0.0663(19) Uani 1 1 d . . .
H9SA H 0.5396 -0.1649 0.8419 0.080 Uiso 1 1 calc R . .
H9SB H 0.4601 -0.0682 0.8160 0.080 Uiso 1 1 calc R . .
C12S C 0.7613(10) 0.0511(7) 0.7894(4) 0.110(4) Uani 1 1 d . . .
H12B H 0.7979 0.0757 0.7521 0.165 Uiso 1 1 calc R . .
H12C H 0.8147 0.0071 0.8124 0.165 Uiso 1 1 calc R . .
H12D H 0.7325 0.1078 0.8054 0.165 Uiso 1 1 calc R . .
N1SB N 0.1841(14) 0.4879(13) 0.7528(8) 0.078(5) Uiso 0.50 1 d P C 1
C1SB C 0.1839(17) 0.4251(17) 0.7293(9) 0.081(6) Uiso 0.50 1 d P C 1
C2SB C 0.1670(19) 0.3505(17) 0.7057(9) 0.108(7) Uiso 0.50 1 d P C 1
H2SD H 0.1315 0.3800 0.6721 0.162 Uiso 0.50 1 calc PR C 1
H2SE H 0.1192 0.3043 0.7318 0.162 Uiso 0.50 1 calc PR C 1
H2SF H 0.2384 0.3141 0.6966 0.162 Uiso 0.50 1 calc PR C 1
N2S N 0.7599(10) 0.6075(9) 0.8183(5) 0.055(3) Uiso 0.50 1 d P D 2
C4S C 0.8319(11) 0.7059(10) 0.8806(6) 0.050(3) Uiso 0.50 1 d P D 2
H4SD H 0.8280 0.7775 0.8628 0.075 Uiso 0.50 1 d PR D 2
H4SE H 0.9091 0.6801 0.8855 0.075 Uiso 0.50 1 d PR D 2
H4SF H 0.7872 0.6953 0.9166 0.075 Uiso 0.50 1 d PR D 2
C3S C 0.7883(11) 0.6522(10) 0.8451(5) 0.045(3) Uiso 0.50 1 d P D 2
N3S N 0.7142(10) 0.6470(9) 0.8176(5) 0.057(3) Uiso 0.50 1 d P E 1
C4SA C 0.7960(9) 0.7368(8) 0.8764(4) 0.034(2) Uiso 0.50 1 d P E 1
H4SA H 0.7442 0.7953 0.8800 0.051 Uiso 0.50 1 calc PR E 1
H4SB H 0.8681 0.7585 0.8587 0.051 Uiso 0.50 1 calc PR E 1
H4SC H 0.8046 0.6928 0.9130 0.051 Uiso 0.50 1 calc PR E 1
C3SA C 0.7545(9) 0.6849(8) 0.8440(4) 0.032(2) Uiso 0.50 1 d P E 1
C2SA C 0.2126(9) 0.3973(8) 0.6897(5) 0.040(2) Uiso 0.50 1 d P F 2
H2SA H 0.2195 0.4397 0.6521 0.059 Uiso 0.50 1 calc PR F 2
H2SB H 0.1552 0.3524 0.6937 0.059 Uiso 0.50 1 calc PR F 2
H2SC H 0.2835 0.3577 0.6971 0.059 Uiso 0.50 1 calc PR F 2
N1SA N 0.1589(9) 0.5185(8) 0.7580(4) 0.040(2) Uiso 0.50 1 d P F 2
C1SA C 0.1815(9) 0.4613(9) 0.7296(5) 0.029(2) Uiso 0.50 1 d P F 2

loop_
_atom_site_aniso_label
_atom_site_aniso_U_11
_atom_site_aniso_U_22
_atom_site_aniso_U_33
_atom_site_aniso_U_23
_atom_site_aniso_U_13
_atom_site_aniso_U_12
Ru1 0.02059(15) 0.02148(16) 0.02076(16) -0.00855(12) -0.00258(11) -0.00285(11)
Cl1 0.0260(5) 0.0253(5) 0.0250(5) -0.0078(4) -0.0021(4) 0.0006(4)
N1 0.0207(16) 0.0217(16) 0.0262(17) -0.0083(13) -0.0013(13) -0.0021(13)
N2 0.0238(16) 0.0217(16) 0.0217(16) -0.0091(13) -0.0041(13) -0.0016(13)
N3 0.0233(16) 0.0201(15) 0.0229(16) -0.0058(12) -0.0034(13) -0.0019(13)
N4 0.0206(15) 0.0215(16) 0.0228(16) -0.0079(13) -0.0003(13) -0.0013(12)
N5 0.0221(16) 0.0283(17) 0.0200(16) -0.0083(13) -0.0019(13) -0.0057(13)
C1 0.030(2) 0.029(2) 0.028(2) -0.0089(17) -0.0002(17) -0.0065(17)
C2 0.027(2) 0.035(2) 0.035(2) -0.0089(19) 0.0004(18) -0.0109(18)
C3 0.034(2) 0.033(2) 0.028(2) -0.0077(18) 0.0050(18) -0.0062(19)
C4 0.033(2) 0.029(2) 0.024(2) -0.0080(16) -0.0008(17) -0.0043(17)
C5 0.0259(19) 0.0202(18) 0.0249(19) -0.0091(15) -0.0034(15) -0.0017(15)
C6 0.0240(19) 0.0196(18) 0.0239(19) -0.0065(15) -0.0048(15) -0.0010(14)
C7 0.028(2) 0.027(2) 0.025(2) -0.0115(16) -0.0057(16) -0.0005(16)
C8 0.027(2) 0.025(2) 0.029(2) -0.0093(16) -0.0083(17) -0.0012(16)
C9 0.024(2) 0.028(2) 0.033(2) -0.0111(17) -0.0074(17) -0.0028(16)
C10 0.0214(18) 0.0204(18) 0.028(2) -0.0063(15) -0.0060(15) -0.0014(14)
C11 0.0211(18) 0.0221(18) 0.026(2) -0.0064(15) -0.0063(15) 0.0006(15)
C12 0.024(2) 0.026(2) 0.034(2) -0.0072(17) -0.0038(17) -0.0033(16)
C13 0.026(2) 0.032(2) 0.033(2) -0.0024(18) 0.0032(18) -0.0056(17)
C14 0.029(2) 0.034(2) 0.029(2) -0.0077(18) 0.0008(17) -0.0002(18)
C15 0.028(2) 0.027(2) 0.025(2) -0.0090(16) -0.0015(16) -0.0039(16)
C16 0.032(2) 0.033(2) 0.033(2) -0.0124(18) -0.0074(18) -0.0046(18)
C17 0.025(2) 0.031(2) 0.031(2) -0.0099(17) -0.0068(17) -0.0025(17)
C18 0.027(2) 0.026(2) 0.031(2) -0.0114(17) -0.0084(17) -0.0002(16)
C19 0.033(2) 0.030(2) 0.025(2) -0.0093(17) -0.0016(17) -0.0047(18)
C20 0.036(2) 0.030(2) 0.031(2) -0.0092(18) -0.0021(18) -0.0111(18)
C21 0.045(3) 0.030(2) 0.034(2) -0.0142(19) -0.005(2) -0.006(2)
C22 0.035(2) 0.040(3) 0.038(3) -0.022(2) 0.000(2) -0.004(2)
C23 0.028(2) 0.035(2) 0.041(3) -0.018(2) -0.0003(19) -0.0070(18)
C24 0.077(4) 0.053(3) 0.047(3) -0.028(3) -0.005(3) -0.025(3)
C25 0.025(2) 0.031(2) 0.027(2) -0.0093(17) -0.0064(16) -0.0038(16)
C26 0.030(2) 0.031(2) 0.033(2) -0.0034(18) -0.0087(18) -0.0023(18)
C27 0.032(2) 0.028(2) 0.042(3) -0.0065(19) -0.007(2) 0.0004(18)
C28 0.036(2) 0.027(2) 0.038(2) -0.0116(18) -0.004(2) -0.0041(18)
C29 0.027(2) 0.026(2) 0.028(2) -0.0117(16) -0.0035(16) -0.0036(16)
C30 0.028(2) 0.027(2) 0.027(2) -0.0120(16) -0.0025(16) -0.0036(16)
C31 0.050(3) 0.034(2) 0.040(3) -0.022(2) -0.013(2) -0.003(2)
C32 0.051(3) 0.040(3) 0.040(3) -0.021(2) -0.016(2) -0.004(2)
C33 0.030(2) 0.046(3) 0.026(2) -0.0133(19) -0.0076(17) -0.0048(19)
C34 0.025(2) 0.032(2) 0.026(2) -0.0089(17) -0.0028(16) -0.0041(17)
Ru1A 0.02144(16) 0.01788(15) 0.02462(17) -0.00812(12) -0.00242(12) -0.00355(11)
Cl1A 0.0320(5) 0.0240(5) 0.0338(5) -0.0130(4) 0.0059(4) -0.0079(4)
N1A 0.0211(16) 0.0194(15) 0.0258(17) -0.0066(13) 0.0036(13) -0.0063(12)
N2A 0.0223(16) 0.0172(15) 0.0246(16) -0.0064(12) -0.0008(13) -0.0036(12)
N3A 0.0252(17) 0.0241(17) 0.0265(17) -0.0105(14) -0.0036(14) -0.0010(13)
N4A 0.0244(16) 0.0213(16) 0.0254(17) -0.0082(13) -0.0057(13) 0.0023(13)
N5A 0.0241(16) 0.0186(15) 0.0316(18) -0.0084(13) -0.0058(14) -0.0041(13)
C1A 0.027(2) 0.026(2) 0.032(2) -0.0067(17) -0.0043(17) -0.0028(17)
C2A 0.029(2) 0.029(2) 0.032(2) -0.0019(17) -0.0041(18) 0.0025(17)
C3A 0.034(2) 0.0202(19) 0.039(2) -0.0044(17) -0.0008(19) 0.0020(17)
C4A 0.034(2) 0.0216(19) 0.030(2) -0.0080(16) 0.0001(18) -0.0047(17)
C5A 0.0256(19) 0.0212(18) 0.0218(18) -0.0073(15) 0.0017(15) -0.0040(15)
C6A 0.0213(18) 0.0197(17) 0.0232(19) -0.0078(14) 0.0025(15) -0.0014(14)
C7A 0.0267(19) 0.0199(18) 0.0253(19) -0.0087(15) 0.0027(16) -0.0043(15)
C8A 0.0235(19) 0.027(2) 0.026(2) -0.0114(16) 0.0012(15) -0.0082(16)
C9A 0.0247(19) 0.026(2) 0.030(2) -0.0119(16) -0.0050(16) -0.0017(16)
C10A 0.0261(19) 0.0245(19) 0.0242(19) -0.0095(15) -0.0034(16) -0.0016(15)
C11A 0.027(2) 0.0200(18) 0.034(2) -0.0097(16) -0.0057(17) -0.0028(15)
C12A 0.035(2) 0.026(2) 0.049(3) -0.010(2) -0.017(2) 0.0010(18)
C13A 0.047(3) 0.021(2) 0.068(4) -0.008(2) -0.028(3) 0.007(2)
C14A 0.044(3) 0.021(2) 0.061(3) -0.013(2) -0.016(2) -0.0001(19)
C15A 0.033(2) 0.0215(19) 0.039(2) -0.0122(17) -0.0108(19) -0.0028(17)
C16A 0.026(2) 0.027(2) 0.032(2) -0.0117(17) -0.0003(17) -0.0043(16)
C17A 0.026(2) 0.032(2) 0.032(2) -0.0142(18) -0.0004(17) -0.0042(17)
C18A 0.024(2) 0.036(2) 0.037(2) -0.0211(19) -0.0019(17) -0.0075(17)
C19A 0.038(3) 0.039(3) 0.039(3) -0.010(2) -0.007(2) -0.014(2)
C20A 0.033(2) 0.057(3) 0.034(3) -0.015(2) -0.006(2) -0.013(2)
C21A 0.022(2) 0.052(3) 0.050(3) -0.032(2) -0.006(2) -0.002(2)
C22A 0.028(2) 0.033(2) 0.059(3) -0.025(2) -0.013(2) 0.0018(18)
C23A 0.027(2) 0.032(2) 0.043(3) -0.0158(19) -0.0115(19) -0.0020(17)
C24A 0.042(3) 0.060(4) 0.066(4) -0.041(3) -0.022(3) 0.006(3)
C25A 0.0234(19) 0.028(2) 0.029(2) -0.0067(16) -0.0008(16) -0.0051(16)
C26A 0.028(2) 0.034(2) 0.029(2) -0.0041(18) -0.0004(17) -0.0028(18)
C27A 0.035(2) 0.035(2) 0.026(2) -0.0036(18) 0.0009(18) -0.0006(19)
C28A 0.037(2) 0.031(2) 0.027(2) -0.0084(17) -0.0048(18) -0.0043(18)
C29A 0.028(2) 0.0219(19) 0.027(2) -0.0069(15) -0.0049(16) 0.0003(16)
C30A 0.034(2) 0.0230(19) 0.028(2) -0.0094(16) -0.0096(17) -0.0020(17)
C31A 0.051(3) 0.039(3) 0.031(2) -0.012(2) -0.010(2) -0.012(2)
C32A 0.046(3) 0.044(3) 0.040(3) -0.016(2) -0.014(2) -0.014(2)
C33A 0.035(2) 0.037(3) 0.046(3) -0.014(2) -0.006(2) -0.016(2)
C34A 0.030(2) 0.030(2) 0.040(3) -0.0136(19) -0.0028(19) -0.0085(18)
F1 0.071(2) 0.0388(17) 0.0540(19) -0.0194(14) -0.0189(17) -0.0015(15)
P2 0.0587(9) 0.0397(7) 0.0338(7) -0.0176(5) -0.0092(6) -0.0063(6)
F7 0.063(2) 0.058(2) 0.085(3) -0.045(2) -0.016(2) -0.0032(17)
F12 0.124(4) 0.043(2) 0.089(3) -0.037(2) -0.018(3) -0.014(2)
O1 0.101(4) 0.087(3) 0.088(3) -0.028(3) 0.004(3) -0.007(3)
O2 0.070(3) 0.089(4) 0.092(4) -0.011(3) -0.013(3) -0.007(3)
C6S 0.073(5) 0.076(5) 0.102(6) -0.029(4) 0.037(4) -0.017(4)
C5S 0.093(5) 0.116(5) 0.110(5) -0.023(4) 0.027(4) 0.020(4)
C7S 0.146(6) 0.151(6) 0.135(6) -0.043(5) -0.028(5) -0.018(5)
C8S 0.220(10) 0.139(8) 0.105(7) -0.048(6) 0.015(7) 0.047(7)
C10S 0.081(5) 0.054(4) 0.073(5) -0.017(3) -0.030(4) -0.002(3)
C11S 0.090(6) 0.085(6) 0.069(5) -0.028(4) -0.005(4) 0.014(5)
C9S 0.086(5) 0.048(4) 0.071(5) -0.020(3) -0.003(4) -0.026(4)
C12S 0.146(10) 0.072(6) 0.092(7) -0.018(5) 0.003(6) 0.036(6)

loop_
_atom_type_symbol
_atom_type_description
_atom_type_scat_dispersion_real
_atom_type_scat_dispersion_imag
_atom_type_scat_source
C C 0.0033 0.0016 'International Tables Vol C Tables 4.2.6.8 and 6.1.1.4'
H H 0.0000 0.0000 'International Tables Vol C Tables 4.2.6.8 and 6.1.1.4'
Cl Cl 0.1484 0.1585 'International Tables Vol C Tables 4.2.6.8 and 6.1.1.4'
F F 0.0171 0.0103 'International Tables Vol C Tables 4.2.6.8 and 6.1.1.4'
N N 0.0061 0.0033 'International Tables Vol C Tables 4.2.6.8 and 6.1.1.4'
O O 0.0106 0.0060 'International Tables Vol C Tables 4.2.6.8 and 6.1.1.4'
P P 0.1023 0.0942 'International Tables Vol C Tables 4.2.6.8 and 6.1.1.4'
Ru Ru -1.2594 0.8363 'International Tables Vol C Tables 4.2.6.8 and 6.1.1.4'

loop_
_geom_angle_atom_site_label_1
_geom_angle_atom_site_label_2
_geom_angle_atom_site_label_3
_geom_angle
N1 Ru1 Cl1 90.00(9)
N1 Ru1 N5 101.75(13)
N2 Ru1 Cl1 87.52(10)
N2 Ru1 N1 79.68(13)
N2 Ru1 N3 79.92(13)
N2 Ru1 N4 99.65(13)
N2 Ru1 N5 177.75(13)
N3 Ru1 Cl1 90.41(9)
N3 Ru1 N1 159.55(13)
N3 Ru1 N5 98.61(13)
N4 Ru1 Cl1 172.69(10)
N4 Ru1 N1 89.89(13)
N4 Ru1 N3 92.24(13)
N4 Ru1 N5 78.67(13)
N5 Ru1 Cl1 94.20(10)
C1 N1 Ru1 127.9(3)
C1 N1 C5 118.9(4)
C5 N1 Ru1 113.3(3)
C6 N2 Ru1 118.7(3)
C10 N2 Ru1 118.5(3)
C10 N2 C6 122.4(3)
C11 N3 Ru1 113.4(3)
C15 N3 Ru1 128.1(3)
C15 N3 C11 118.6(4)
C25 N4 Ru1 124.8(3)
C25 N4 C29 118.9(4)
C29 N4 Ru1 116.2(3)
C30 N5 Ru1 115.1(3)
C34 N5 Ru1 126.1(3)
C34 N5 C30 118.8(4)
N1 C1 H1 118.7
N1 C1 C2 122.6(4)
C2 C1 H1 118.7
C1 C2 H2 120.6
C3 C2 C1 118.8(4)
C3 C2 H2 120.6
C2 C3 H3 120.3
C2 C3 C4 119.4(4)
C4 C3 H3 120.3
C3 C4 H4 120.2
C3 C4 C5 119.5(4)
C5 C4 H4 120.2
N1 C5 C4 120.8(4)
N1 C5 C6 115.1(3)
C4 C5 C6 124.1(4)
N2 C6 C5 113.0(3)
N2 C6 C7 120.0(4)
C7 C6 C5 126.9(4)
C6 C7 H7 120.5
C6 C7 C8 118.9(4)
C8 C7 H7 120.5
C7 C8 C16 119.7(4)
C9 C8 C7 119.4(4)
C9 C8 C16 120.8(4)
C8 C9 H9 120.2
C10 C9 C8 119.5(4)
C10 C9 H9 120.2
N2 C10 C9 119.7(4)
N2 C10 C11 113.1(3)
C9 C10 C11 127.2(4)
N3 C11 C10 114.8(3)
N3 C11 C12 120.9(4)
C12 C11 C10 124.2(4)
C11 C12 H12 120.1
C13 C12 C11 119.8(4)
C13 C12 H12 120.1
C12 C13 H13 120.4
C14 C13 C12 119.2(4)
C14 C13 H13 120.4
C13 C14 H14 120.5
C13 C14 C15 119.0(4)
C15 C14 H14 120.5
N3 C15 C14 122.5(4)
N3 C15 H15 118.8
C14 C15 H15 118.8
C17 C16 C8 175.0(5)
C16 C17 C18 179.2(5)
C19 C18 C17 120.6(4)
C23 C18 C17 120.7(4)
C23 C18 C19 118.7(4)
C18 C19 H19 120.1
C20 C19 C18 119.9(4)
C20 C19 H19 120.1
C19 C20 H20 119.4
C19 C20 C21 121.2(4)
C21 C20 H20 119.4
C20 C21 C24 120.5(5)
C22 C21 C20 118.4(4)
C22 C21 C24 121.1(5)
C21 C22 H22 119.4
C21 C22 C23 121.1(4)
C23 C22 H22 119.4
C18 C23 C22 120.6(4)
C18 C23 H23 119.7
C22 C23 H23 119.7
C21 C24 H24D 109.5
C21 C24 H24E 109.5
C21 C24 H24F 109.5
H24D C24 H24E 109.5
H24D C24 H24F 109.5
H24E C24 H24F 109.5
N4 C25 H25 118.7
N4 C25 C26 122.5(4)
C26 C25 H25 118.7
C25 C26 H26 120.3
C25 C26 C27 119.3(4)
C27 C26 H26 120.3
C26 C27 H27 120.7
C28 C27 C26 118.5(4)
C28 C27 H27 120.7
C27 C28 H28 119.9
C27 C28 C29 120.2(4)
C29 C28 H28 119.9
N4 C29 C28 120.5(4)
N4 C29 C30 114.9(4)
C28 C29 C30 124.6(4)
N5 C30 C29 115.0(3)
N5 C30 C31 120.8(4)
C31 C30 C29 124.1(4)
C30 C31 H31 120.1
C32 C31 C30 119.7(4)
C32 C31 H31 120.1
C31 C32 H32 120.5
C33 C32 C31 118.9(4)
C33 C32 H32 120.5
C32 C33 H33 120.4
C32 C33 C34 119.3(4)
C34 C33 H33 120.4
N5 C34 C33 122.5(4)
N5 C34 H34 118.7
C33 C34 H34 118.7
N1A Ru1A Cl1A 91.60(9)
N1A Ru1A N3A 159.75(13)
N1A Ru1A N5A 101.36(13)
N2A Ru1A Cl1A 90.02(10)
N2A Ru1A N1A 79.98(13)
N2A Ru1A N3A 79.78(13)
N2A Ru1A N4A 96.68(14)
N2A Ru1A N5A 174.99(14)
N3A Ru1A Cl1A 87.74(10)
N3A Ru1A N5A 98.87(13)
N4A Ru1A Cl1A 173.27(10)
N4A Ru1A N1A 90.21(13)
N4A Ru1A N3A 92.80(13)
N4A Ru1A N5A 78.52(14)
N5A Ru1A Cl1A 94.76(10)
C1A N1A Ru1A 128.5(3)
C1A N1A C5A 118.5(3)
C5A N1A Ru1A 113.0(3)
C6A N2A Ru1A 119.0(3)
C10A N2A Ru1A 119.6(3)
C10A N2A C6A 121.5(3)
C11A N3A Ru1A 113.1(3)
C15A N3A Ru1A 128.3(3)
C15A N3A C11A 118.5(4)
C25A N4A Ru1A 124.9(3)
C25A N4A C29A 118.6(4)
C29A N4A Ru1A 116.5(3)
C30A N5A Ru1A 115.3(3)
C34A N5A Ru1A 126.8(3)
C34A N5A C30A 117.9(4)
N1A C1A H1A 118.7
N1A C1A C2A 122.5(4)
C2A C1A H1A 118.7
C1A C2A H2A 120.2
C1A C2A C3A 119.6(4)
C3A C2A H2A 120.2
C2A C3A H3A 120.8
C2A C3A C4A 118.5(4)
C4A C3A H3A 120.8
C3A C4A H4A 120.1
C5A C4A C3A 119.8(4)
C5A C4A H4A 120.1
N1A C5A C4A 121.0(4)
N1A C5A C6A 115.1(3)
C4A C5A C6A 123.9(4)
N2A C6A C5A 113.0(3)
N2A C6A C7A 120.1(4)
C7A C6A C5A 126.9(3)
C6A C7A H7A 120.3
C6A C7A C8A 119.5(4)
C8A C7A H7A 120.3
C7A C8A C9A 119.2(4)
C7A C8A C16A 119.4(4)
C9A C8A C16A 121.5(4)
C8A C9A H9A 120.6
C10A C9A C8A 118.8(4)
C10A C9A H9A 120.6
N2A C10A C9A 121.1(4)
N2A C10A C11A 112.3(3)
C9A C10A C11A 126.6(4)
N3A C11A C10A 115.1(4)
N3A C11A C12A 121.3(4)
C12A C11A C10A 123.6(4)
C11A C12A H12A 120.5
C11A C12A C13A 119.0(4)
C13A C12A H12A 120.5
C12A C13A H13A 120.2
C14A C13A C12A 119.6(4)
C14A C13A H13A 120.2
C13A C14A H14A 120.5
C13A C14A C15A 119.1(4)
C15A C14A H14A 120.5
N3A C15A C14A 122.6(4)
N3A C15A H15A 118.7
C14A C15A H15A 118.7
C17A C16A C8A 174.8(5)
C16A C17A C18A 175.6(5)
C19A C18A C17A 120.8(4)
C19A C18A C23A 118.7(4)
C23A C18A C17A 120.4(4)
C18A C19A H19A 119.6
C20A C19A C18A 120.8(5)
C20A C19A H19A 119.6
C19A C20A H20A 119.8
C21A C20A C19A 120.4(5)
C21A C20A H20A 119.8
C20A C21A C22A 118.8(4)
C20A C21A C24A 120.9(5)
C22A C21A C24A 120.3(5)
C21A C22A H22A 119.3
C23A C22A C21A 121.4(5)
C23A C22A H22A 119.3
C18A C23A H23A 120.1
C22A C23A C18A 119.9(4)
C22A C23A H23A 120.1
C21A C24A H24A 109.5
C21A C24A H24B 109.5
C21A C24A H24C 109.5
H24A C24A H24B 109.5
H24A C24A H24C 109.5
H24B C24A H24C 109.5
N4A C25A H25A 118.8
N4A C25A C26A 122.4(4)
C26A C25A H25A 118.8
C25A C26A H26A 120.5
C25A C26A C27A 119.0(4)
C27A C26A H26A 120.5
C26A C27A H27A 120.3
C28A C27A C26A 119.3(4)
C28A C27A H27A 120.3
C27A C28A H28A 120.1
C27A C28A C29A 119.7(4)
C29A C28A H28A 120.1
N4A C29A C28A 120.9(4)
N4A C29A C30A 114.8(4)
C28A C29A C30A 124.3(4)
N5A C30A C29A 114.5(3)
N5A C30A C31A 121.4(4)
C31A C30A C29A 124.1(4)
C30A C31A H31A 120.4
C32A C31A C30A 119.3(5)
C32A C31A H31A 120.4
C31A C32A H32A 120.2
C33A C32A C31A 119.7(4)
C33A C32A H32A 120.2
C32A C33A H33A 120.8
C32A C33A C34A 118.4(5)
C34A C33A H33A 120.8
N5A C34A C33A 123.3(4)
N5A C34A H34A 118.4
C33A C34A H34A 118.4
F1 P1A F2B 74.9(3)
F3A P1A F1 85.8(4)
F3A P1A F2B 84.6(5)
F3A P1A F5B 167.5(5)
F4A P1A F1 97.5(4)
F4A P1A F2B 171.4(6)
F4A P1A F3A 99.3(6)
F4A P1A F5B 92.1(5)
F4A P1A F6B 80.6(5)
F5B P1A F1 87.5(3)
F5B P1A F2B 83.4(4)
F6B P1A F1 178.1(4)
F6B P1A F2B 106.9(5)
F6B P1A F3A 94.7(5)
F6B P1A F5B 92.2(4)
F1 P1B F2A 101.6(3)
F1 P1B F3B 88.0(3)
F1 P1B F4B 83.9(3)
F1 P1B F5A 94.8(3)
F1 P1B F6A 175.6(3)
F2A P1B F3B 88.5(4)
F2A P1B F4B 169.9(5)
F2A P1B F5A 98.5(4)
F2A P1B F6A 75.0(4)
F3B P1B F4B 83.3(4)
F3B P1B F6A 94.7(4)
F4B P1B F6A 99.9(4)
F5A P1B F3B 171.8(5)
F5A P1B F4B 89.4(4)
F5A P1B F6A 83.0(4)
P1B F1 P1A 7.99(18)
F7 P2 F8A 85.9(3)
F7 P2 F9A 86.8(4)
F7 P2 F10B 86.4(3)
F7 P2 F11A 89.3(3)
F8A P2 F10B 156.2(5)
F8A P2 F11A 83.9(4)
F8B P2 F7 92.0(5)
F8B P2 F8A 14.3(5)
F8B P2 F9A 89.0(5)
F8B P2 F10B 170.3(5)
F8B P2 F11A 71.0(5)
F9A P2 F8A 75.7(5)
F9A P2 F10B 81.4(5)
F9A P2 F11A 159.5(5)
F9B P2 F7 92.3(4)
F9B P2 F8A 90.0(5)
F9B P2 F8B 102.7(6)
F9B P2 F9A 14.9(5)
F9B P2 F10B 67.9(5)
F9B P2 F11A 173.6(5)
F10A P2 F7 92.3(3)
F10A P2 F8A 173.7(4)
F10A P2 F8B 160.6(5)
F10A P2 F9A 110.2(5)
F10A P2 F9B 96.1(5)
F10A P2 F10B 29.1(3)
F10A P2 F11A 90.1(4)
F10A P2 F11B 65.6(5)
F10B P2 F11A 118.5(4)
F11B P2 F7 87.4(4)
F11B P2 F8A 108.3(5)
F11B P2 F8B 95.7(6)
F11B P2 F9A 172.7(5)
F11B P2 F9B 161.6(6)
F11B P2 F10B 93.8(5)
F11B P2 F11A 24.7(4)
F12 P2 F7 177.4(2)
F12 P2 F8A 91.9(3)
F12 P2 F8B 86.1(5)
F12 P2 F9A 91.4(4)
F12 P2 F9B 86.5(4)
F12 P2 F10A 90.1(3)
F12 P2 F10B 95.2(3)
F12 P2 F11A 91.7(3)
F12 P2 F11B 94.5(4)
C5S O1 C7S 115.2(9)
C9S O2 C11S 118.5(7)
H6SA C6S H6SB 109.5
H6SA C6S H6SC 109.5
H6SB C6S H6SC 109.5
C5S C6S H6SA 109.5
C5S C6S H6SB 109.5
C5S C6S H6SC 109.5
O1 C5S C6S 114.4(9)
O1 C5S H5SA 108.7
O1 C5S H5SB 108.7
C6S C5S H5SA 108.7
C6S C5S H5SB 108.7
H5SA C5S H5SB 107.6
O1 C7S H7SA 111.6
O1 C7S H7SB 111.6
O1 C7S C8S 100.6(10)
H7SA C7S H7SB 109.4
C8S C7S H7SA 111.6
C8S C7S H7SB 111.6
C7S C8S H8SA 109.5
C7S C8S H8SB 109.5
C7S C8S H8SC 109.5
H8SA C8S H8SB 109.5
H8SA C8S H8SC 109.5
H8SB C8S H8SC 109.5
H10A C10S H10B 109.5
H10A C10S H10C 109.5
H10B C10S H10C 109.5
C9S C10S H10A 109.5
C9S C10S H10B 109.5
C9S C10S H10C 109.5
O2 C11S H11A 109.5
O2 C11S H11B 109.5
O2 C11S C12S 110.8(7)
H11A C11S H11B 108.1
C12S C11S H11A 109.5
C12S C11S H11B 109.5
O2 C9S C10S 111.6(6)
O2 C9S H9SA 109.3
O2 C9S H9SB 109.3
C10S C9S H9SA 109.3
C10S C9S H9SB 109.3
H9SA C9S H9SB 108.0
C11S C12S H12B 109.5
C11S C12S H12C 109.5
C11S C12S H12D 109.5
H12B C12S H12C 109.5
H12B C12S H12D 109.5
H12C C12S H12D 109.5
N1SB C1SB C2SB 171(2)
H4SD C4S H4SE 109.5
H4SD C4S H4SF 109.5
H4SE C4S H4SF 109.5
C3S C4S H4SD 109.5
C3S C4S H4SE 109.5
C3S C4S H4SF 109.5
N2S C3S C4S 176.4(15)
H4SD C4SA H4SE 83.2
H4SD C4SA H4SF 132.0
H4SD C4SA H4SA 77.4
H4SD C4SA H4SB 32.3
H4SD C4SA H4SC 125.8
H4SE C4SA H4SF 75.1
H4SE C4SA H4SA 147.8
H4SE C4SA H4SB 53.0
H4SE C4SA H4SC 62.7
H4SF C4SA H4SA 99.4
H4SF C4SA H4SB 120.7
H4SF C4SA H4SC 12.3
C3SA C4SA H4SD 118.6
C3SA C4SA H4SE 102.4
C3SA C4SA H4SF 107.6
N3S C3SA C4SA 175.3(14)
H2SA C2SA H2SB 109.5
H2SA C2SA H2SC 109.5
H2SB C2SA H2SC 109.5
C1SA C2SA H2SA 109.5
C1SA C2SA H2SB 109.5
C1SA C2SA H2SC 109.5
N1SA C1SA C2SA 174.7(12)

loop_
_geom_bond_atom_site_label_1
_geom_bond_atom_site_label_2
_geom_bond_distance
Ru1 Cl1 2.4093(10)
Ru1 N1 2.073(3)
Ru1 N2 1.963(3)
Ru1 N3 2.066(3)
Ru1 N4 2.035(3)
Ru1 N5 2.082(3)
N1 C1 1.336(5)
N1 C5 1.368(5)
N2 C6 1.354(5)
N2 C10 1.354(5)
N3 C11 1.372(5)
N3 C15 1.338(5)
N4 C25 1.346(5)
N4 C29 1.366(5)
N5 C30 1.354(5)
N5 C34 1.345(5)
C1 H1 0.9300
C1 C2 1.384(6)
C2 H2 0.9300
C2 C3 1.379(6)
C3 H3 0.9300
C3 C4 1.381(6)
C4 H4 0.9300
C4 C5 1.390(6)
C5 C6 1.474(6)
C6 C7 1.388(5)
C7 H7 0.9300
C7 C8 1.406(6)
C8 C9 1.401(6)
C8 C16 1.435(6)
C9 H9 0.9300
C9 C10 1.385(5)
C10 C11 1.480(6)
C11 C12 1.387(6)
C12 H12 0.9300
C12 C13 1.380(6)
C13 H13 0.9300
C13 C14 1.376(7)
C14 H14 0.9300
C14 C15 1.391(6)
C15 H15 0.9300
C16 C17 1.197(6)
C17 C18 1.432(6)
C18 C19 1.406(6)
C18 C23 1.388(6)
C19 H19 0.9300
C19 C20 1.389(6)
C20 H20 0.9300
C20 C21 1.395(7)
C21 C22 1.384(7)
C21 C24 1.511(6)
C22 H22 0.9300
C22 C23 1.391(6)
C23 H23 0.9300
C24 H24D 0.9600
C24 H24E 0.9600
C24 H24F 0.9600
C25 H25 0.9300
C25 C26 1.372(6)
C26 H26 0.9300
C26 C27 1.388(6)
C27 H27 0.9300
C27 C28 1.384(7)
C28 H28 0.9300
C28 C29 1.387(6)
C29 C30 1.460(6)
C30 C31 1.392(6)
C31 H31 0.9300
C31 C32 1.383(7)
C32 H32 0.9300
C32 C33 1.374(7)
C33 H33 0.9300
C33 C34 1.376(6)
C34 H34 0.9300
Ru1A Cl1A 2.4089(11)
Ru1A N1A 2.065(3)
Ru1A N2A 1.949(3)
Ru1A N3A 2.067(3)
Ru1A N4A 2.039(3)
Ru1A N5A 2.075(3)
N1A C1A 1.339(5)
N1A C5A 1.374(5)
N2A C6A 1.352(5)
N2A C10A 1.351(5)
N3A C11A 1.372(5)
N3A C15A 1.337(5)
N4A C25A 1.356(5)
N4A C29A 1.362(5)
N5A C30A 1.364(6)
N5A C34A 1.351(6)
C1A H1A 0.9300
C1A C2A 1.379(6)
C2A H2A 0.9300
C2A C3A 1.384(7)
C3A H3A 0.9300
C3A C4A 1.388(6)
C4A H4A 0.9300
C4A C5A 1.386(6)
C5A C6A 1.471(6)
C6A C7A 1.387(5)
C7A H7A 0.9300
C7A C8A 1.402(6)
C8A C9A 1.406(6)
C8A C16A 1.432(6)
C9A H9A 0.9300
C9A C10A 1.379(5)
C10A C11A 1.480(5)
C11A C12A 1.380(6)
C12A H12A 0.9300
C12A C13A 1.385(6)
C13A H13A 0.9300
C13A C14A 1.375(7)
C14A H14A 0.9300
C14A C15A 1.375(6)
C15A H15A 0.9300
C16A C17A 1.197(6)
C17A C18A 1.436(6)
C18A C19A 1.395(7)
C18A C23A 1.401(6)
C19A H19A 0.9300
C19A C20A 1.391(6)
C20A H20A 0.9300
C20A C21A 1.386(8)
C21A C22A 1.394(7)
C21A C24A 1.516(6)
C22A H22A 0.9300
C22A C23A 1.385(6)
C23A H23A 0.9300
C24A H24A 0.9600
C24A H24B 0.9600
C24A H24C 0.9600
C25A H25A 0.9300
C25A C26A 1.379(6)
C26A H26A 0.9300
C26A C27A 1.385(7)
C27A H27A 0.9300
C27A C28A 1.377(7)
C28A H28A 0.9300
C28A C29A 1.396(6)
C29A C30A 1.467(6)
C30A C31A 1.393(6)
C31A H31A 0.9300
C31A C32A 1.383(7)
C32A H32A 0.9300
C32A C33A 1.381(7)
C33A H33A 0.9300
C33A C34A 1.381(6)
C34A H34A 0.9300
P1A F1 1.703(5)
P1A F2B 1.834(6)
P1A F3A 1.553(6)
P1A F4A 1.389(6)
P1A F5B 1.649(6)
P1A F6B 1.535(8)
P1B F1 1.527(4)
P1B F2A 1.570(4)
P1B F3B 1.630(4)
P1B F4B 1.632(4)
P1B F5A 1.580(4)
P1B F6A 1.633(7)
P2 F7 1.605(3)
P2 F8A 1.613(4)
P2 F8B 1.598(4)
P2 F9A 1.609(4)
P2 F9B 1.592(4)
P2 F10A 1.583(4)
P2 F10B 1.614(4)
P2 F11A 1.617(4)
P2 F11B 1.588(4)
P2 F12 1.576(3)
O1 C5S 1.358(10)
O1 C7S 1.437(13)
O2 C11S 1.398(10)
O2 C9S 1.366(8)
C6S H6SA 0.9600
C6S H6SB 0.9600
C6S H6SC 0.9600
C6S C5S 1.480(13)
C5S H5SA 0.9700
C5S H5SB 0.9700
C7S H7SA 0.9700
C7S H7SB 0.9700
C7S C8S 1.599(16)
C8S H8SA 0.9600
C8S H8SB 0.9600
C8S H8SC 0.9600
C10S H10A 0.9600
C10S H10B 0.9600
C10S H10C 0.9600
C10S C9S 1.459(10)
C11S H11A 0.9700
C11S H11B 0.9700
C11S C12S 1.619(14)
C9S H9SA 0.9700
C9S H9SB 0.9700
C12S H12B 0.9600
C12S H12C 0.9600
C12S H12D 0.9600
N1SB C1SB 1.15(2)
C1SB C2SB 1.35(3)
C2SB H2SD 0.9600
C2SB H2SE 0.9600
C2SB H2SF 0.9600
N2S C3S 1.124(15)
C4S H4SD 0.9599
C4S H4SE 0.9600
C4S H4SF 0.9601
C4S C3S 1.468(17)
N3S C3SA 1.125(14)
C4SA H4SD 0.7020
C4SA H4SE 1.4877
C4SA H4SF 1.0083
C4SA H4SA 0.9600
C4SA H4SB 0.9600
C4SA H4SC 0.9600
C4SA C3SA 1.378(14)
C2SA H2SA 0.9600
C2SA H2SB 0.9600
C2SA H2SC 0.9600
C2SA C1SA 1.462(16)
N1SA C1SA 1.162(18)
